data_7019143
loop_
_publ_author_name
'Nakajima, Hideto'
'Yasuda, Makoto'
'Baba, Akio'

_publ_section_title
;
 Lithium phenolates with a hexagonal-prismatic Li(6)O(6) core isolated via
 a cage-shaped tripodal ligands system: crystal structures and their
 behavior in solution.
;
_journal_issue 22
_journal_name_full 'Dalton transactions (Cambridge, England : 2003)'
_journal_page_first 6602
_journal_page_last 6606
_journal_paper_doi 10.1039/c2dt30266g
_journal_volume 41
_journal_year 2012
_chemical_formula_moiety 'C78 H90 Li6 O12'
_chemical_formula_sum 'C78 H90 Li6 O12'
_chemical_formula_weight 1261.21
_chemical_name_systematic
;
?
;
_space_group_IT_number 205
_symmetry_cell_setting cubic
_symmetry_Int_Tables_number 205
_symmetry_space_group_name_Hall '-P 2ac 2ab 3'
_symmetry_space_group_name_H-M 'P a -3'
_atom_sites_solution_hydrogens geom
_atom_sites_solution_primary direct
_atom_sites_solution_secondary difmap
_audit_creation_method SHELXL-97
_cell_angle_alpha 90.00
_cell_angle_beta 90.00
_cell_angle_gamma 90.00
_cell_formula_units_Z 4
_cell_length_a 19.2239(12)
_cell_length_b 19.2239(12)
_cell_length_c 19.2239(12)
_cell_measurement_reflns_used 10974
_cell_measurement_temperature 273(2)
_cell_measurement_theta_max 30.41
_cell_measurement_theta_min 3.00
_cell_volume 7104.4(8)
_computing_structure_refinement 'SHELXL-97 (Sheldrick, 1997)'
_computing_structure_solution 'SHELXS-97 (Sheldrick, 1990)'
_diffrn_ambient_temperature 273(2)
_diffrn_detector_area_resol_mean 10.000
_diffrn_measured_fraction_theta_full 0.998
_diffrn_measured_fraction_theta_max 0.998
_diffrn_measurement_device_type 'Rigaku R-AXIS RAPID'
_diffrn_measurement_method \w
_diffrn_radiation_monochromator graphite
_diffrn_radiation_source 'fine-focus sealed tube'
_diffrn_radiation_type MoK\a
_diffrn_radiation_wavelength 0.71075
_diffrn_reflns_av_R_equivalents 0.0357
_diffrn_reflns_av_sigmaI/netI 0.0351
_diffrn_reflns_limit_h_max 21
_diffrn_reflns_limit_h_min -21
_diffrn_reflns_limit_k_max 15
_diffrn_reflns_limit_k_min -15
_diffrn_reflns_limit_l_max 14
_diffrn_reflns_limit_l_min -14
_diffrn_reflns_number 3341
_diffrn_reflns_theta_full 23.49
_diffrn_reflns_theta_max 23.49
_diffrn_reflns_theta_min 3.00
_exptl_absorpt_coefficient_mu 0.076
_exptl_absorpt_correction_T_max 0.9774
_exptl_absorpt_correction_T_min 0.9701
_exptl_crystal_colour colorless
_exptl_crystal_density_diffrn 1.179
_exptl_crystal_density_method 'not measured'
_exptl_crystal_description prism
_exptl_crystal_F_000 2688
_exptl_crystal_size_max 0.40
_exptl_crystal_size_mid 0.40
_exptl_crystal_size_min 0.30
_refine_diff_density_max 0.293
_refine_diff_density_min -0.294
_refine_diff_density_rms 0.047
_refine_ls_extinction_method none
_refine_ls_goodness_of_fit_ref 1.048
_refine_ls_hydrogen_treatment constr
_refine_ls_matrix_type full
_refine_ls_number_parameters 182
_refine_ls_number_reflns 1758
_refine_ls_number_restraints 108
_refine_ls_restrained_S_all 1.061
_refine_ls_R_factor_all 0.1398
_refine_ls_R_factor_gt 0.1069
_refine_ls_shift/su_max 0.000
_refine_ls_shift/su_mean 0.000
_refine_ls_structure_factor_coef Fsqd
_refine_ls_weighting_details 'calc w=1/[\s^2^(Fo^2^)+(0.1201P)^2^+10.2345P] where P=(Fo^2^+2Fc^2^)/3'
_refine_ls_weighting_scheme calc
_refine_ls_wR_factor_gt 0.2622
_refine_ls_wR_factor_ref 0.2869
_reflns_number_gt 1229
_reflns_number_total 1758
_reflns_threshold_expression >2sigma(I)
_cod_data_source_file c2dt30266g.txt
_cod_data_source_block (1aLi3)2(THF)6
_cod_original_cell_volume 7104.3(8)
_cod_database_code 7019143

loop_
_symmetry_equiv_pos_as_xyz
'x, y, z'
'y, z, x'
'z, x, y'
'x+1/2, y, -z+1/2'
'y+1/2, z, -x+1/2'
'z+1/2, x, -y+1/2'
'y+1/2, -z+1/2, -x'
'z+1/2, -x+1/2, -y'
'-z, x+1/2, -y+1/2'
'-x, y+1/2, -z+1/2'
'-y, z+1/2, -x+1/2'
'x+1/2, -y+1/2, -z'
'-x, -y, -z'
'-y, -z, -x'
'-z, -x, -y'
'-x-1/2, -y, z-1/2'
'-y-1/2, -z, x-1/2'
'-z-1/2, -x, y-1/2'
'-y-1/2, z-1/2, x'
'-z-1/2, x-1/2, y'
'z, -x-1/2, y-1/2'
'x, -y-1/2, z-1/2'
'y, -z-1/2, x-1/2'
'-x-1/2, y-1/2, z'

loop_
_atom_site_label
_atom_site_type_symbol
_atom_site_fract_x
_atom_site_fract_y
_atom_site_fract_z
_atom_site_U_iso_or_equiv
_atom_site_adp_type
_atom_site_occupancy
_atom_site_symmetry_multiplicity
_atom_site_calc_flag
_atom_site_refinement_flags
_atom_site_disorder_assembly
_atom_site_disorder_group
O1 O 0.42101(15) 0.44898(15) 0.06844(15) 0.0626(10) Uani 1 1 d . . .
O2 O 0.4681(2) 0.28540(18) 0.0167(2) 0.0859(12) Uani 1 1 d . . .
C1 C 0.3722(2) 0.4405(2) 0.1166(2) 0.0630(13) Uani 1 1 d . . .
C2 C 0.3392(3) 0.4979(3) 0.1450(3) 0.0907(19) Uani 1 1 d . . .
H1 H 0.3514 0.5419 0.1291 0.109 Uiso 1 1 calc R . .
C3 C 0.2881(3) 0.4923(3) 0.1968(4) 0.101(2) Uani 1 1 d . . .
C4 C 0.2702(3) 0.4269(3) 0.2203(3) 0.0896(18) Uani 1 1 d . . .
H2 H 0.2373 0.4219 0.2555 0.108 Uiso 1 1 calc R . .
C5 C 0.3006(3) 0.3701(3) 0.1919(3) 0.0866(17) Uani 1 1 d . . .
H3 H 0.2876 0.3261 0.2073 0.104 Uiso 1 1 calc R . .
C6 C 0.3508(3) 0.3761(3) 0.1404(3) 0.0781(15) Uani 1 1 d . . .
H4 H 0.3703 0.3361 0.1215 0.094 Uiso 1 1 calc R . .
C7 C 0.2508(5) 0.5556(4) 0.2256(6) 0.179(5) Uani 1 1 d . . .
H5 H 0.2030 0.5550 0.2095 0.214 Uiso 1 1 calc R . .
H6 H 0.2500 0.5523 0.2760 0.214 Uiso 1 1 calc R . .
C8 C 0.2834(5) 0.6244(3) 0.2054(5) 0.103(2) Uani 1 1 d . . .
C9 C 0.3407(5) 0.6479(5) 0.2395(3) 0.107(2) Uani 1 1 d . . .
H7 H 0.3564 0.6246 0.2789 0.128 Uiso 1 1 calc R . .
C10 C 0.4595(11) 0.2316(6) -0.0373(6) 0.129(5) Uani 0.623(10) 1 d PDU A 1
H10A H 0.4112 0.2295 -0.0517 0.155 Uiso 0.623(10) 1 calc PR A 1
H10B H 0.4875 0.2434 -0.0776 0.155 Uiso 0.623(10) 1 calc PR A 1
C11 C 0.4790(14) 0.1705(8) -0.0128(8) 0.182(7) Uani 0.623(10) 1 d PDU A 1
H11A H 0.5228 0.1559 -0.0332 0.218 Uiso 0.623(10) 1 calc PR A 1
H11B H 0.4440 0.1353 -0.0218 0.218 Uiso 0.623(10) 1 calc PR A 1
C12 C 0.4872(14) 0.1845(7) 0.0698(8) 0.195(7) Uani 0.623(10) 1 d PDU A 1
H12A H 0.4500 0.1620 0.0954 0.234 Uiso 0.623(10) 1 calc PR A 1
H12B H 0.5314 0.1666 0.0865 0.234 Uiso 0.623(10) 1 calc PR A 1
C13 C 0.4843(6) 0.2510(5) 0.0775(5) 0.091(3) Uani 0.623(10) 1 d PDU A 1
H13A H 0.5288 0.2675 0.0945 0.109 Uiso 0.623(10) 1 calc PR A 1
H13B H 0.4494 0.2619 0.1124 0.109 Uiso 0.623(10) 1 calc PR A 1
C14 C 0.4165(12) 0.2511(9) -0.0080(16) 0.131(8) Uani 0.377(10) 1 d PDU A 2
H14A H 0.4142 0.2596 -0.0577 0.158 Uiso 0.377(10) 1 calc PR A 2
H14B H 0.3741 0.2693 0.0124 0.158 Uiso 0.377(10) 1 calc PR A 2
C15 C 0.4178(12) 0.1838(9) 0.0021(16) 0.154(7) Uani 0.377(10) 1 d PDU A 2
H15A H 0.4059 0.1590 -0.0403 0.185 Uiso 0.377(10) 1 calc PR A 2
H15B H 0.3853 0.1704 0.0384 0.185 Uiso 0.377(10) 1 calc PR A 2
C16 C 0.4966(13) 0.1674(10) 0.025(2) 0.171(9) Uani 0.377(10) 1 d PDU A 2
H16A H 0.4979 0.1447 0.0702 0.205 Uiso 0.377(10) 1 calc PR A 2
H16B H 0.5196 0.1380 -0.0088 0.205 Uiso 0.377(10) 1 calc PR A 2
C17 C 0.5261(11) 0.2288(11) 0.0280(17) 0.153(7) Uani 0.377(10) 1 d PDU A 2
H17A H 0.5614 0.2328 -0.0079 0.184 Uiso 0.377(10) 1 calc PR A 2
H17B H 0.5482 0.2353 0.0729 0.184 Uiso 0.377(10) 1 calc PR A 2
Li1 Li 0.4803(4) 0.3905(4) 0.0093(4) 0.065(2) Uani 1 1 d . A .

loop_
_atom_site_aniso_label
_atom_site_aniso_U_11
_atom_site_aniso_U_22
_atom_site_aniso_U_33
_atom_site_aniso_U_23
_atom_site_aniso_U_13
_atom_site_aniso_U_12
O1 0.0603(19) 0.0642(19) 0.063(2) -0.0009(15) 0.0106(16) 0.0019(15)
O2 0.109(3) 0.062(2) 0.086(3) 0.002(2) -0.008(2) -0.001(2)
C1 0.059(3) 0.066(3) 0.063(3) 0.002(2) 0.005(2) -0.005(2)
C2 0.089(4) 0.067(3) 0.116(5) 0.009(3) 0.044(4) 0.000(3)
C3 0.094(4) 0.090(4) 0.119(5) 0.003(4) 0.051(4) 0.004(3)
C4 0.076(4) 0.096(4) 0.097(4) 0.012(3) 0.034(3) -0.005(3)
C5 0.090(4) 0.083(4) 0.086(4) 0.018(3) 0.011(3) -0.016(3)
C6 0.089(4) 0.066(3) 0.079(4) -0.003(3) 0.009(3) -0.008(3)
C7 0.180(8) 0.093(5) 0.264(11) -0.004(6) 0.155(9) 0.008(5)
C8 0.093(6) 0.083(4) 0.131(6) -0.005(5) 0.055(5) 0.023(4)
C9 0.108(6) 0.138(7) 0.074(4) -0.004(5) 0.026(5) 0.054(5)
C10 0.223(16) 0.068(7) 0.096(7) -0.014(6) -0.009(9) 0.012(8)
C11 0.298(17) 0.101(8) 0.146(10) -0.026(7) -0.060(13) 0.051(11)
C12 0.365(18) 0.094(8) 0.126(9) 0.010(8) -0.044(13) 0.026(12)
C13 0.127(8) 0.066(5) 0.079(6) 0.019(5) -0.020(6) -0.007(6)
C14 0.149(17) 0.065(9) 0.18(2) 0.009(13) -0.049(15) -0.023(11)
C15 0.198(15) 0.063(8) 0.202(18) -0.018(12) -0.009(16) -0.009(11)
C16 0.245(16) 0.073(10) 0.20(2) -0.014(15) -0.04(2) 0.044(11)
C17 0.189(15) 0.093(11) 0.179(18) -0.004(13) -0.032(15) 0.015(12)
Li1 0.070(5) 0.058(5) 0.068(5) -0.005(4) 0.001(4) -0.002(4)

loop_
_atom_type_symbol
_atom_type_description
_atom_type_scat_dispersion_real
_atom_type_scat_dispersion_imag
_atom_type_scat_source
C C 0.0033 0.0016 'International Tables Vol C Tables 4.2.6.8 and 6.1.1.4'
H H 0.0000 0.0000 'International Tables Vol C Tables 4.2.6.8 and 6.1.1.4'
Li Li -0.0003 0.0001 'International Tables Vol C Tables 4.2.6.8 and 6.1.1.4'
O O 0.0106 0.0060 'International Tables Vol C Tables 4.2.6.8 and 6.1.1.4'

loop_
_geom_angle_atom_site_label_1
_geom_angle_atom_site_label_2
_geom_angle_atom_site_label_3
_geom_angle
_geom_angle_site_symmetry_1
_geom_angle_site_symmetry_3
C1 O1 Li1 138.0(4) . .
C1 O1 Li1 116.1(4) . 23_565
Li1 O1 Li1 84.7(3) . 23_565
C1 O1 Li1 111.6(3) . 6
Li1 O1 Li1 84.6(3) . 6
Li1 O1 Li1 118.7(4) 23_565 6
C14 O2 C13 104.0(11) . .
C14 O2 C10 44.9(13) . .
C13 O2 C10 106.6(7) . .
C14 O2 C17 104.1(12) . .
C13 O2 C17 52.5(12) . .
C10 O2 C17 72.0(11) . .
C14 O2 Li1 124.9(8) . .
C13 O2 Li1 120.6(5) . .
C10 O2 Li1 131.2(6) . .
C17 O2 Li1 127.9(8) . .
O1 C1 C6 123.4(4) . .
O1 C1 C2 120.0(4) . .
C6 C1 C2 116.6(5) . .
O1 C1 Li1 41.7(2) . 6
C6 C1 Li1 123.4(4) . 6
C2 C1 Li1 103.7(4) . 6
C1 C2 C3 122.6(5) . .
C1 C2 H1 118.7 . .
C3 C2 H1 118.7 . .
C4 C3 C2 118.6(5) . .
C4 C3 C7 119.5(5) . .
C2 C3 C7 121.9(6) . .
C5 C4 C3 119.7(5) . .
C5 C4 H2 120.2 . .
C3 C4 H2 120.2 . .
C4 C5 C6 121.4(5) . .
C4 C5 H3 119.3 . .
C6 C5 H3 119.3 . .
C1 C6 C5 121.2(5) . .
C1 C6 H4 119.4 . .
C5 C6 H4 119.4 . .
C8 C7 C3 114.3(5) . .
C8 C7 H5 108.7 . .
C3 C7 H5 108.7 . .
C8 C7 H6 108.7 . .
C3 C7 H6 108.7 . .
H5 C7 H6 107.6 . .
C9 C8 C9 119.2(8) . 18_665
C9 C8 C7 120.1(12) . .
C9 C8 C7 120.3(12) 18_665 .
C8 C9 C8 120.8(8) . 11_655
C8 C9 H7 119.6 . .
C8 C9 H7 119.6 11_655 .
C11 C10 O2 109.9(10) . .
C11 C10 H10A 109.7 . .
O2 C10 H10A 109.7 . .
C11 C10 H10B 109.7 . .
O2 C10 H10B 109.7 . .
H10A C10 H10B 108.2 . .
C10 C11 C12 103.4(11) . .
C10 C11 H11A 111.1 . .
C12 C11 H11A 111.1 . .
C10 C11 H11B 111.1 . .
C12 C11 H11B 111.1 . .
H11A C11 H11B 109.1 . .
C13 C12 C11 105.8(10) . .
C13 C12 H12A 110.6 . .
C11 C12 H12A 110.6 . .
C13 C12 H12B 110.6 . .
C11 C12 H12B 110.6 . .
H12A C12 H12B 108.7 . .
C12 C13 O2 112.9(9) . .
C12 C13 H13A 109.0 . .
O2 C13 H13A 109.0 . .
C12 C13 H13B 109.0 . .
O2 C13 H13B 109.0 . .
H13A C13 H13B 107.8 . .
O2 C14 C15 116.1(15) . .
O2 C14 H14A 108.3 . .
C15 C14 H14A 108.3 . .
O2 C14 H14B 108.3 . .
C15 C14 H14B 108.3 . .
H14A C14 H14B 107.4 . .
C14 C15 C16 104.5(14) . .
C14 C15 H15A 110.8 . .
C16 C15 H15A 110.8 . .
C14 C15 H15B 110.8 . .
C16 C15 H15B 110.8 . .
H15A C15 H15B 108.9 . .
C17 C16 C15 104.1(14) . .
C17 C16 H16A 110.9 . .
C15 C16 H16A 110.9 . .
C17 C16 H16B 110.9 . .
C15 C16 H16B 110.9 . .
H16A C16 H16B 109.0 . .
C16 C17 O2 108.1(14) . .
C16 C17 H17A 110.1 . .
O2 C17 H17A 110.1 . .
C16 C17 H17B 110.1 . .
O2 C17 H17B 110.1 . .
H17A C17 H17B 108.4 . .
O1 Li1 O1 95.4(4) . 6
O1 Li1 O1 95.3(4) . 23_565
O1 Li1 O1 119.7(4) 6 23_565
O1 Li1 O2 117.4(4) . .
O1 Li1 O2 111.5(4) 6 .
O1 Li1 O2 115.0(4) 23_565 .
O1 Li1 Li1 47.7(3) . 6
O1 Li1 Li1 47.62(15) 6 6
O1 Li1 Li1 115.5(3) 23_565 6
O2 Li1 Li1 128.3(4) . 6
O1 Li1 Li1 47.7(3) . 23_565
O1 Li1 Li1 115.6(3) 6 23_565
O1 Li1 Li1 47.61(15) 23_565 23_565
O2 Li1 Li1 131.4(4) . 23_565
Li1 Li1 Li1 79.4(4) 6 23_565
O1 Li1 C1 115.0(4) . 23_565
O1 Li1 C1 130.2(4) 6 23_565
O1 Li1 C1 26.71(16) 23_565 23_565
O2 Li1 C1 89.2(3) . 23_565
Li1 Li1 C1 142.1(3) 6 23_565
Li1 Li1 C1 69.6(2) 23_565 23_565
O1 Li1 Li1 90.2(2) . 18_665
O1 Li1 Li1 90.3(2) 6 18_665
O1 Li1 Li1 30.6(2) 23_565 18_665
O2 Li1 Li1 141.4(4) . 18_665
Li1 Li1 Li1 90.0 6 18_665
Li1 Li1 Li1 50.3(2) 23_565 18_665
C1 Li1 Li1 53.4(3) 23_565 18_665
O1 Li1 Li1 90.3(2) . 11_655
O1 Li1 Li1 30.7(2) 6 11_655
O1 Li1 Li1 90.2(2) 23_565 11_655
O2 Li1 Li1 138.6(4) . 11_655
Li1 Li1 Li1 50.3(2) 6 11_655
Li1 Li1 Li1 90.0 23_565 11_655
C1 Li1 Li1 107.1(2) 23_565 11_655
Li1 Li1 Li1 60.0 18_665 11_655

loop_
_geom_bond_atom_site_label_1
_geom_bond_atom_site_label_2
_geom_bond_distance
_geom_bond_site_symmetry_2
O1 C1 1.329(5) .
O1 Li1 1.963(8) .
O1 Li1 1.965(8) 23_565
O1 Li1 1.967(9) 6
O2 C14 1.283(19) .
O2 C13 1.379(9) .
O2 C10 1.476(12) .
O2 C17 1.57(2) .
O2 Li1 2.038(8) .
C1 C6 1.383(6) .
C1 C2 1.385(7) .
C1 Li1 2.749(9) 6
C2 C3 1.402(7) .
C2 H1 0.9300 .
C3 C4 1.379(8) .
C3 C7 1.517(9) .
C4 C5 1.353(8) .
C4 H2 0.9300 .
C5 C6 1.387(7) .
C5 H3 0.9300 .
C6 H4 0.9300 .
C7 C8 1.513(9) .
C7 H5 0.9700 .
C7 H6 0.9700 .
C8 C9 1.361(8) .
C8 C9 1.365(8) 18_665
C9 C8 1.365(8) 11_655
C9 H7 0.9300 .
C10 C11 1.319(14) .
C10 H10A 0.9700 .
C10 H10B 0.9700 .
C11 C12 1.618(17) .
C11 H11A 0.9700 .
C11 H11B 0.9700 .
C12 C13 1.288(13) .
C12 H12A 0.9700 .
C12 H12B 0.9700 .
C13 H13A 0.9700 .
C13 H13B 0.9700 .
C14 C15 1.309(16) .
C14 H14A 0.9700 .
C14 H14B 0.9700 .
C15 C16 1.61(2) .
C15 H15A 0.9700 .
C15 H15B 0.9700 .
C16 C17 1.310(17) .
C16 H16A 0.9700 .
C16 H16B 0.9700 .
C17 H17A 0.9700 .
C17 H17B 0.9700 .
Li1 O1 1.964(8) 6
Li1 O1 1.967(9) 23_565
Li1 Li1 2.646(12) 6
Li1 Li1 2.646(12) 23_565
Li1 C1 2.749(9) 23_565
Li1 Li1 3.382(13) 18_665
Li1 Li1 3.382(13) 11_655
